data_4343570
loop_
_publ_author_name
'Haupt, H.J.'
'Preut, H.'
'Wolfes, W.'

_publ_section_title
;
 Single-crystal X-ray analysis of compounds with a covalent metal-metal
 bond. 5. Characterization of halogeno-bridged structures of three dimers
 of halogenobis (pentacarbonylmanganio) indium(III), ((Mn (C O)5)2 In
 (mue-X))2 (X= Cl, Br, I)
;
_journal_name_full 'Inorganic Chemistry'
_journal_page_first 2920
_journal_page_last 2927
_journal_volume 15
_journal_year 1976
_chemical_formula_sum 'C20 Br2 In2 Mn4 O20'
_chemical_name_systematic '((Mn (C O)5)2 In)2 Br2'
_space_group_IT_number 2
_symmetry_space_group_name_Hall '-P 1'
_symmetry_space_group_name_H-M 'P -1'
_cell_angle_alpha 87.79
_cell_angle_beta 95.33
_cell_angle_gamma 124.32
_cell_formula_units_Z 1
_cell_length_a 10.634
_cell_length_b 10.396
_cell_length_c 8.823
_cell_volume 801.981
_citation_journal_id_ASTM INOCAJ
_cod_data_source_file Haupt_INOCAJ_1976_534.cif
_cod_data_source_block C20Br2In2Mn4O20
_cod_original_cell_volume 801.9814
_cod_database_code 4343570

loop_
_symmetry_equiv_pos_as_xyz
x,y,z
-x,-y,-z

loop_
_atom_site_label
_atom_site_type_symbol
_atom_site_fract_x
_atom_site_fract_y
_atom_site_fract_z
_atom_site_occupancy
_atom_site_U_iso_or_equiv
O7 O-2 -0.17705 -0.5118 0.45619 1 0.0
C2 C+2 0.17993 -0.18469 0.43559 1 0.0
C4 C+2 0.28095 -0.14497 0.03783 1 0.0
O6 O-2 -0.5984 -0.5489 0.33427 1 0.0
C5 C+2 0.10188 -0.37627 0.20558 1 0.0
Mn1 Mn-1 0.24008 -0.16502 0.24061 1 0.0
C3 C+2 0.35599 0.04893 0.26839 1 0.0
O10 O-2 -0.17474 -0.10768 0.48607 1 0.0
C10 C+2 -0.21355 -0.19998 0.39391 1 0.0
C1 C+2 0.39838 -0.17996 0.30745 1 0.0
Mn2 Mn-1 -0.28005 -0.35065 0.24686 1 0.0
O4 O-2 0.30917 -0.13616 -0.08443 1 0.0
O9 O-2 -0.36266 -0.17394 0.038 1 0.0
O5 O-2 0.01739 -0.50606 0.18557 1 0.0
O8 O-2 -0.30258 -0.54457 -0.00756 1 0.0
C9 C+2 -0.32781 -0.24055 0.11648 1 0.0
O1 O-2 0.49784 -0.18465 0.35361 1 0.0
C6 C+2 -0.47661 -0.47571 0.29912 1 0.0
O2 O-2 0.1428 -0.19991 0.55449 1 0.0
O3 O-2 0.43272 0.17824 0.28761 1 0.0
In1 In+3 -6e-05 -0.15361 0.15677 1 0.0
C8 C+2 -0.29512 -0.46912 0.08791 1 0.0
C7 C+2 -0.21505 -0.44945 0.37536 1 0.0
Br1 Br-1 -0.04588 -0.13497 -0.1542 1 0.0
